data_2238784
loop_
_publ_author_name
'Moon, Suk-Hee'
'Park, Ki-Min'

_publ_section_title
;
 Bis[\m-<i>N</i>-(pyridin-2-ylmethyl)pyridin-3-amine-\k^2^<i>N</i>:<i>N</i>']disilver(I)
 bis(perchlorate) dimethyl sulfoxide disolvate
;
_journal_issue 11
_journal_name_full 'Acta Crystallographica Section E'
_journal_page_first m575
_journal_page_last m576
_journal_paper_doi 10.1107/S1600536813026585
_journal_volume 69
_journal_year 2013
_chemical_formula_iupac '[Ag2 (C11 H11 N3)2] (Cl O4)2, 2C2 H6 O S'
_chemical_formula_moiety 'C22 H22 Ag2 N6 2+, 2(Cl O4 -), 2(C2 H6 O S)'
_chemical_formula_sum 'C26 H34 Ag2 Cl2 N6 O10 S2'
_chemical_formula_weight 941.35
_chemical_name_systematic
;Bis[\m-<i>N</i>-(pyridin-2-ylmethyl)pyridin-3-amine-\k^2^<i>N</i>:<i>N</i>']disilver(I) bis(perchlorate) dimethyl sulfoxide
disolvate
;
_space_group_IT_number 14
_symmetry_cell_setting monoclinic
_symmetry_space_group_name_Hall '-P 2ybc'
_symmetry_space_group_name_H-M 'P 1 21/c 1'
_atom_sites_solution_hydrogens geom
_atom_sites_solution_primary direct
_atom_sites_solution_secondary difmap
_audit_creation_method SHELXTL
_cell_angle_alpha 90.00
_cell_angle_beta 95.3280(10)
_cell_angle_gamma 90.00
_cell_formula_units_Z 2
_cell_length_a 7.3620(3)
_cell_length_b 11.1227(5)
_cell_length_c 21.1248(10)
_cell_measurement_reflns_used 7360
_cell_measurement_temperature 173(2)
_cell_measurement_theta_max 28.27
_cell_measurement_theta_min 2.67
_cell_volume 1722.34(13)
_computing_cell_refinement '<i>SAINT-Plus</i> (Bruker, 2000)'
_computing_data_collection '<i>SMART</i> (Bruker, 2000)'
_computing_data_reduction '<i>SAINT-Plus</i> (Bruker, 2000)'
_computing_molecular_graphics '<i>DIAMOND</i> (Brandenburg, 2005)'
_computing_publication_material '<i>SHELXTL</i> (Sheldrick, 2008)'
_computing_structure_refinement '<i>SHELXL97</i> (Sheldrick, 2008)'
_computing_structure_solution '<i>SHELXS97</i> (Sheldrick, 2008)'
_diffrn_ambient_temperature 173(2)
_diffrn_measured_fraction_theta_full 0.996
_diffrn_measured_fraction_theta_max 0.996
_diffrn_measurement_device_type 'Bruker SMART CCD area-detector'
_diffrn_measurement_method '\f and \w scans'
_diffrn_radiation_monochromator graphite
_diffrn_radiation_source 'fine-focus sealed tube'
_diffrn_radiation_type MoK\a
_diffrn_radiation_wavelength 0.71073
_diffrn_reflns_av_R_equivalents 0.0490
_diffrn_reflns_av_sigmaI/netI 0.0323
_diffrn_reflns_limit_h_max 8
_diffrn_reflns_limit_h_min -9
_diffrn_reflns_limit_k_max 13
_diffrn_reflns_limit_k_min -13
_diffrn_reflns_limit_l_max 18
_diffrn_reflns_limit_l_min -25
_diffrn_reflns_number 9537
_diffrn_reflns_theta_full 26.00
_diffrn_reflns_theta_max 26.00
_diffrn_reflns_theta_min 1.94
_exptl_absorpt_coefficient_mu 1.475
_exptl_absorpt_correction_type none
_exptl_crystal_colour colorless
_exptl_crystal_density_diffrn 1.815
_exptl_crystal_density_method 'not measured'
_exptl_crystal_description block
_exptl_crystal_F_000 944
_exptl_crystal_size_max 0.45
_exptl_crystal_size_mid 0.20
_exptl_crystal_size_min 0.20
_refine_diff_density_max 0.610
_refine_diff_density_min -0.646
_refine_ls_extinction_method none
_refine_ls_goodness_of_fit_ref 1.022
_refine_ls_hydrogen_treatment constr
_refine_ls_matrix_type full
_refine_ls_number_parameters 217
_refine_ls_number_reflns 3367
_refine_ls_number_restraints 0
_refine_ls_restrained_S_all 1.022
_refine_ls_R_factor_all 0.0358
_refine_ls_R_factor_gt 0.0325
_refine_ls_shift/su_max 0.001
_refine_ls_shift/su_mean 0.000
_refine_ls_structure_factor_coef Fsqd
_refine_ls_weighting_details 'calc w=1/[\s^2^(Fo^2^)+(0.0399P)^2^+3.5438P] where P=(Fo^2^+2Fc^2^)/3'
_refine_ls_weighting_scheme calc
_refine_ls_wR_factor_gt 0.0833
_refine_ls_wR_factor_ref 0.0855
_reflns_number_gt 3096
_reflns_number_total 3367
_reflns_threshold_expression I>2\s(I)
_cod_data_source_file sj5353.cif
_cod_data_source_block I
_cod_original_sg_symbol_H-M 'P 21/c'
_cod_database_code 2238784

loop_
_symmetry_equiv_pos_as_xyz
'x, y, z'
'-x, y+1/2, -z+1/2'
'-x, -y, -z'
'x, -y-1/2, z-1/2'

loop_
_atom_site_type_symbol
_atom_site_label
_atom_site_fract_x
_atom_site_fract_y
_atom_site_fract_z
_atom_site_U_iso_or_equiv
_atom_site_adp_type
_atom_site_calc_flag
_atom_site_refinement_flags
_atom_site_occupancy
_atom_site_symmetry_multiplicity
Ag Ag1 0.50109(3) 0.25805(2) 0.484406(11) 0.02344(10) Uani d . 1 1
N N1 0.3332(3) 0.3841(2) 0.53484(12) 0.0200(5) Uani d . 1 1
N N2 0.3266(3) -0.1183(2) 0.55086(12) 0.0200(5) Uani d . 1 1
N N3 0.1611(3) 0.1670(2) 0.48358(12) 0.0224(5) Uani d . 1 1
H H3 0.2056 0.1604 0.4465 0.027 Uiso calc R 1 1
C C1 0.4183(4) 0.4681(3) 0.57264(14) 0.0229(6) Uani d . 1 1
H H1 0.5437 0.4832 0.5686 0.028 Uiso calc R 1 1
C C2 0.3334(4) 0.5334(3) 0.61688(15) 0.0269(7) Uani d . 1 1
H H2 0.3984 0.5924 0.6424 0.032 Uiso calc R 1 1
C C3 0.1510(5) 0.5108(3) 0.62316(16) 0.0305(7) Uani d . 1 1
H H3A 0.0886 0.5533 0.6536 0.037 Uiso calc R 1 1
C C4 0.0616(4) 0.4257(3) 0.58450(17) 0.0288(7) Uani d . 1 1
H H4 -0.0639 0.4096 0.5879 0.035 Uiso calc R 1 1
C C5 0.1546(4) 0.3632(3) 0.54062(14) 0.0201(6) Uani d . 1 1
C C6 0.0546(4) 0.2732(3) 0.49703(16) 0.0240(6) Uani d . 1 1
H H6A -0.0562 0.2469 0.5164 0.029 Uiso calc R 1 1
H H6B 0.0145 0.3135 0.4563 0.029 Uiso calc R 1 1
C C7 0.1930(4) 0.0766(3) 0.52826(14) 0.0186(6) Uani d . 1 1
C C8 0.1501(4) 0.0853(3) 0.59090(15) 0.0231(6) Uani d . 1 1
H H8 0.0907 0.1548 0.6051 0.028 Uiso calc R 1 1
C C9 0.1955(5) -0.0089(3) 0.63220(15) 0.0275(7) Uani d . 1 1
H H9 0.1657 -0.0049 0.6750 0.033 Uiso calc R 1 1
C C10 0.2841(4) -0.1091(3) 0.61127(15) 0.0265(7) Uani d . 1 1
H H10 0.3156 -0.1727 0.6402 0.032 Uiso calc R 1 1
C C11 0.2807(4) -0.0285(3) 0.51076(14) 0.0187(6) Uani d . 1 1
H H11 0.3090 -0.0362 0.4680 0.022 Uiso calc R 1 1
Cl Cl1 0.22314(10) 0.27926(7) 0.31521(4) 0.02713(18) Uani d . 1 1
O O1 0.1356(6) 0.1764(3) 0.33725(17) 0.0789(13) Uani d . 1 1
O O2 0.2542(4) 0.3637(3) 0.36785(14) 0.0448(7) Uani d . 1 1
O O3 0.1082(5) 0.3355(4) 0.26650(16) 0.0698(10) Uani d . 1 1
O O4 0.3925(5) 0.2503(3) 0.2927(2) 0.0716(12) Uani d . 1 1
S S1 0.60059(11) 0.23249(7) 0.65444(4) 0.02617(18) Uani d . 1 1
O O5 0.7044(3) 0.2308(2) 0.59577(12) 0.0329(5) Uani d . 1 1
C C12 0.7185(5) 0.3371(3) 0.70810(17) 0.0378(8) Uani d . 1 1
H H12A 0.6999 0.4189 0.6915 0.045 Uiso calc R 1 1
H H12B 0.8491 0.3184 0.7123 0.045 Uiso calc R 1 1
H H12C 0.6709 0.3312 0.7498 0.045 Uiso calc R 1 1
C C13 0.6627(6) 0.0977(4) 0.6968(2) 0.0435(9) Uani d . 1 1
H H13A 0.6077 0.0285 0.6736 0.052 Uiso calc R 1 1
H H13B 0.6187 0.1013 0.7392 0.052 Uiso calc R 1 1
H H13C 0.7958 0.0893 0.7011 0.052 Uiso calc R 1 1

loop_
_atom_site_aniso_label
_atom_site_aniso_U_11
_atom_site_aniso_U_22
_atom_site_aniso_U_33
_atom_site_aniso_U_12
_atom_site_aniso_U_13
_atom_site_aniso_U_23
Ag1 0.02007(14) 0.02377(15) 0.02746(16) 0.00319(8) 0.00743(10) -0.00257(9)
N1 0.0173(12) 0.0213(12) 0.0218(13) 0.0015(9) 0.0038(9) 0.0011(10)
N2 0.0171(12) 0.0227(12) 0.0201(12) 0.0000(9) 0.0017(9) -0.0040(10)
N3 0.0251(13) 0.0213(13) 0.0214(13) 0.0007(10) 0.0055(10) -0.0009(10)
C1 0.0199(14) 0.0255(15) 0.0236(15) -0.0021(12) 0.0026(11) 0.0025(12)
C2 0.0298(17) 0.0243(15) 0.0261(16) 0.0005(13) 0.0006(13) -0.0054(13)
C3 0.0281(17) 0.0325(18) 0.0313(17) 0.0059(13) 0.0056(13) -0.0069(14)
C4 0.0165(14) 0.0332(17) 0.0375(18) 0.0030(12) 0.0069(13) -0.0017(15)
C5 0.0169(13) 0.0212(14) 0.0221(15) 0.0008(11) 0.0013(11) 0.0061(12)
C6 0.0170(14) 0.0236(15) 0.0310(17) 0.0014(11) 0.0010(12) -0.0006(13)
C7 0.0134(13) 0.0206(14) 0.0216(14) -0.0032(10) 0.0004(10) -0.0035(11)
C8 0.0237(15) 0.0227(15) 0.0237(15) -0.0005(12) 0.0064(12) -0.0050(12)
C9 0.0332(18) 0.0316(17) 0.0187(14) 0.0039(13) 0.0077(12) -0.0018(13)
C10 0.0292(16) 0.0281(16) 0.0221(15) 0.0026(13) 0.0016(12) 0.0026(13)
C11 0.0145(13) 0.0238(14) 0.0183(14) -0.0020(11) 0.0041(10) -0.0031(11)
Cl1 0.0197(4) 0.0316(4) 0.0305(4) -0.0007(3) 0.0042(3) 0.0034(3)
O1 0.127(3) 0.064(2) 0.0482(19) -0.056(2) 0.023(2) -0.0070(17)
O2 0.0408(15) 0.0491(16) 0.0449(16) -0.0090(12) 0.0067(12) -0.0133(13)
O3 0.067(2) 0.082(3) 0.055(2) 0.0250(19) -0.0210(16) 0.0001(18)
O4 0.0364(18) 0.107(3) 0.073(3) 0.0121(17) 0.0135(17) -0.029(2)
S1 0.0257(4) 0.0319(4) 0.0210(4) 0.0002(3) 0.0030(3) -0.0023(3)
O5 0.0330(13) 0.0431(14) 0.0235(12) 0.0003(10) 0.0071(10) -0.0045(10)
C12 0.046(2) 0.041(2) 0.0263(17) -0.0081(17) 0.0023(15) -0.0101(15)
C13 0.051(2) 0.036(2) 0.043(2) -0.0006(17) 0.0024(18) 0.0077(17)

loop_
_atom_type_symbol
_atom_type_description
_atom_type_scat_dispersion_real
_atom_type_scat_dispersion_imag
_atom_type_scat_source
C C 0.0033 0.0016 'International Tables Vol C Tables 4.2.6.8 and 6.1.1.4'
H H 0.0000 0.0000 'International Tables Vol C Tables 4.2.6.8 and 6.1.1.4'
N N 0.0061 0.0033 'International Tables Vol C Tables 4.2.6.8 and 6.1.1.4'
O O 0.0106 0.0060 'International Tables Vol C Tables 4.2.6.8 and 6.1.1.4'
S S 0.1246 0.1234 'International Tables Vol C Tables 4.2.6.8 and 6.1.1.4'
Cl Cl 0.1484 0.1585 'International Tables Vol C Tables 4.2.6.8 and 6.1.1.4'
Ag Ag -0.8971 1.1015 'International Tables Vol C Tables 4.2.6.8 and 6.1.1.4'

loop_
_geom_angle_atom_site_label_1
_geom_angle_atom_site_label_2
_geom_angle_atom_site_label_3
_geom_angle_site_symmetry_1
_geom_angle_site_symmetry_3
_geom_angle
N2 Ag1 N1 3_656 . 170.78(9)
C1 N1 C5 . . 118.0(3)
C1 N1 Ag1 . . 118.47(19)
C5 N1 Ag1 . . 121.8(2)
C11 N2 C10 . . 118.6(3)
C11 N2 Ag1 . 3_656 115.99(18)
C10 N2 Ag1 . 3_656 124.9(2)
C7 N3 C6 . . 121.0(3)
C7 N3 H3 . . 119.5
C6 N3 H3 . . 119.5
N1 C1 C2 . . 123.6(3)
N1 C1 H1 . . 118.2
C2 C1 H1 . . 118.2
C1 C2 C3 . . 118.3(3)
C1 C2 H2 . . 120.8
C3 C2 H2 . . 120.8
C4 C3 C2 . . 118.8(3)
C4 C3 H3A . . 120.6
C2 C3 H3A . . 120.6
C3 C4 C5 . . 120.1(3)
C3 C4 H4 . . 119.9
C5 C4 H4 . . 119.9
N1 C5 C4 . . 121.2(3)
N1 C5 C6 . . 119.0(3)
C4 C5 C6 . . 119.8(3)
N3 C6 C5 . . 114.6(2)
N3 C6 H6A . . 108.6
C5 C6 H6A . . 108.6
N3 C6 H6B . . 108.6
C5 C6 H6B . . 108.6
H6A C6 H6B . . 107.6
N3 C7 C8 . . 124.0(3)
N3 C7 C11 . . 118.6(3)
C8 C7 C11 . . 117.3(3)
C9 C8 C7 . . 118.9(3)
C9 C8 H8 . . 120.5
C7 C8 H8 . . 120.5
C10 C9 C8 . . 120.1(3)
C10 C9 H9 . . 120.0
C8 C9 H9 . . 120.0
N2 C10 C9 . . 121.5(3)
N2 C10 H10 . . 119.3
C9 C10 H10 . . 119.3
N2 C11 C7 . . 123.6(3)
N2 C11 H11 . . 118.2
C7 C11 H11 . . 118.2
O4 Cl1 O1 . . 111.7(3)
O4 Cl1 O3 . . 110.0(3)
O1 Cl1 O3 . . 109.7(3)
O4 Cl1 O2 . . 108.8(2)
O1 Cl1 O2 . . 108.34(19)
O3 Cl1 O2 . . 108.1(2)
O5 S1 C13 . . 105.98(17)
O5 S1 C12 . . 105.90(16)
C13 S1 C12 . . 98.13(19)
S1 C12 H12A . . 109.5
S1 C12 H12B . . 109.5
H12A C12 H12B . . 109.5
S1 C12 H12C . . 109.5
H12A C12 H12C . . 109.5
H12B C12 H12C . . 109.5
S1 C13 H13A . . 109.5
S1 C13 H13B . . 109.5
H13A C13 H13B . . 109.5
S1 C13 H13C . . 109.5
H13A C13 H13C . . 109.5
H13B C13 H13C . . 109.5

loop_
_geom_bond_atom_site_label_1
_geom_bond_atom_site_label_2
_geom_bond_site_symmetry_2
_geom_bond_distance
Ag1 N2 3_656 2.181(2)
Ag1 N1 . 2.208(2)
N1 C1 . 1.345(4)
N1 C5 . 1.352(4)
N2 C11 . 1.332(4)
N2 C10 . 1.346(4)
N2 Ag1 3_656 2.181(2)
N3 C7 . 1.384(4)
N3 C6 . 1.460(4)
N3 H3 . 0.8800
C1 C2 . 1.379(4)
C1 H1 . 0.9500
C2 C3 . 1.385(5)
C2 H2 . 0.9500
C3 C4 . 1.377(5)
C3 H3A . 0.9500
C4 C5 . 1.389(4)
C4 H4 . 0.9500
C5 C6 . 1.506(4)
C6 H6A . 0.9900
C6 H6B . 0.9900
C7 C8 . 1.392(4)
C7 C11 . 1.402(4)
C8 C9 . 1.385(4)
C8 H8 . 0.9500
C9 C10 . 1.384(4)
C9 H9 . 0.9500
C10 H10 . 0.9500
C11 H11 . 0.9500
Cl1 O4 . 1.412(3)
Cl1 O1 . 1.413(3)
Cl1 O3 . 1.416(3)
Cl1 O2 . 1.457(3)
S1 O5 . 1.515(3)
S1 C13 . 1.784(4)
S1 C12 . 1.791(4)
C12 H12A . 0.9800
C12 H12B . 0.9800
C12 H12C . 0.9800
C13 H13A . 0.9800
C13 H13B . 0.9800
C13 H13C . 0.9800

loop_
_geom_hbond_atom_site_label_D
_geom_hbond_atom_site_label_H
_geom_hbond_atom_site_label_A
_geom_hbond_site_symmetry_A
_geom_hbond_distance_DH
_geom_hbond_distance_HA
_geom_hbond_distance_DA
_geom_hbond_angle_DHA
_geom_hbond_publ_flag
N3 H3 O1 . 0.88 2.32 3.081(4) 144 y
C1 H1 O2 3_666 0.95 2.56 3.214(4) 126 y
C6 H6A O5 1_455 0.99 2.55 3.495(4) 160 y
C11 H11 O5 3_656 0.95 2.55 3.191(4) 125 y
C12 H12C O4 4_566 0.98 2.49 3.270(5) 137 y
C13 H13A Cg . 0.98 3.36 4.116(5) 136 y

loop_
_geom_torsion_atom_site_label_1
_geom_torsion_atom_site_label_2
_geom_torsion_atom_site_label_3
_geom_torsion_atom_site_label_4
_geom_torsion_site_symmetry_1
_geom_torsion
C5 N1 C1 C2 . 0.2(4)
Ag1 N1 C1 C2 . -165.1(2)
N1 C1 C2 C3 . 0.5(5)
C1 C2 C3 C4 . -0.9(5)
C2 C3 C4 C5 . 0.7(5)
C1 N1 C5 C4 . -0.4(4)
Ag1 N1 C5 C4 . 164.3(2)
C1 N1 C5 C6 . 177.6(3)
Ag1 N1 C5 C6 . -17.7(4)
C3 C4 C5 N1 . 0.0(5)
C3 C4 C5 C6 . -178.0(3)
C7 N3 C6 C5 . 75.8(3)
N1 C5 C6 N3 . 38.4(4)
C4 C5 C6 N3 . -143.6(3)
C6 N3 C7 C8 . -9.0(4)
C6 N3 C7 C11 . 173.9(3)
N3 C7 C8 C9 . -177.2(3)
C11 C7 C8 C9 . 0.0(4)
C7 C8 C9 C10 . 0.8(5)
C11 N2 C10 C9 . -0.3(4)
Ag1 N2 C10 C9 3_656 170.8(2)
C8 C9 C10 N2 . -0.7(5)
C10 N2 C11 C7 . 1.2(4)
Ag1 N2 C11 C7 3_656 -170.7(2)
N3 C7 C11 N2 . 176.4(3)
C8 C7 C11 N2 . -1.0(4)
